data_2023246
loop_
_publ_author_name
'Mukhammadiev, Salmon'
'Rajabov, Sarvar'
'Tojiboev, Akmaljon'
'Ashurov, Jamshid'
'Murodov, Sardor'
'Daminova, Shahlo'

_publ_section_title
;
 Synthesis, crystal structure, and Hirshfeld surface analysis of
 1,3-dihydro-2H-benzimidazol-2-iminium 3-carboxy-4-hydroxybenzenesulfonate
;
_journal_coeditor_code WM5724
_journal_issue 10
_journal_name_full 'Acta Crystallographica Section E Crystallographic Communications'
_journal_paper_doi 10.1107/S2056989024008557
_journal_volume 80
_journal_year 2024
_chemical_formula_iupac 'C7 H8 N3 +, C7 H5 O6 S -'
_chemical_formula_moiety 'C7 H8 N3 +, C7 H5 O6 S -'
_chemical_formula_sum 'C14 H13 N3 O6 S'
_chemical_formula_weight 351.33
_chemical_name_systematic
;
1,3-Dihydro-2<i>H</i>-benzimidazol-2-iminium
3-carboxy-4-hydroxybenzenesulfonate
;
_space_group_crystal_system monoclinic
_space_group_IT_number 14
_space_group_name_Hall '-P 2ybc'
_space_group_name_H-M_alt 'P 1 21/c 1'
_atom_sites_solution_hydrogens geom
_atom_sites_solution_primary dual
_audit_creation_method
;
Olex2 1.5
(compiled 2023.08.24 svn.re1ec1418 for OlexSys, GUI svn.r6817)
;
_cell_angle_alpha 90
_cell_angle_beta 102.5549(8)
_cell_angle_gamma 90
_cell_formula_units_Z 8
_cell_length_a 21.03214(18)
_cell_length_b 8.61349(6)
_cell_length_c 16.69445(13)
_cell_measurement_reflns_used 16513
_cell_measurement_temperature 293(2)
_cell_measurement_theta_max 71.3110
_cell_measurement_theta_min 2.7090
_cell_volume 2952.05(4)
_computing_cell_refinement
;
CrysAlisPro (Rigaku OD, 2020)
;
_computing_data_collection
;
CrysAlisPro (Rigaku OD, 2020)
;
_computing_data_reduction
;
CrysAlisPro (Rigaku OD, 2020)
;
_computing_molecular_graphics
;
Olex2 (Dolomanov <i>et al.</i>,  2009)
;
_computing_publication_material
;
Olex2 (Dolomanov <i>et al.</i>,  2009)
;
_computing_structure_refinement
;
SHELXL (Sheldrick, 2015b)
;
_computing_structure_solution
;
<i>SHELXT</i> (Sheldrick, 2015a)
;
_diffrn_ambient_temperature 293(2)
_diffrn_detector 'Hybrid Pixel Array Detector'
_diffrn_detector_area_resol_mean 10.0000
_diffrn_measured_fraction_theta_full 1.000
_diffrn_measured_fraction_theta_max 0.992
_diffrn_measurement_device 'four-circle diffractometer'
_diffrn_measurement_device_type 'XtaLAB Synergy, Single source at home/near, HyPix3000'
_diffrn_measurement_method '\w scans'
_diffrn_radiation_monochromator mirror
_diffrn_radiation_probe x-ray
_diffrn_radiation_type 'Cu K\a'
_diffrn_radiation_wavelength 1.54184
_diffrn_reflns_av_R_equivalents 0.0286
_diffrn_reflns_av_unetI/netI 0.0195
_diffrn_reflns_limit_h_max 25
_diffrn_reflns_limit_h_min -25
_diffrn_reflns_limit_k_max 10
_diffrn_reflns_limit_k_min -10
_diffrn_reflns_limit_l_max 20
_diffrn_reflns_limit_l_min -20
_diffrn_reflns_number 29960
_diffrn_reflns_theta_full 67.684
_diffrn_reflns_theta_max 71.478
_diffrn_reflns_theta_min 4.307
_diffrn_source 'micro-focus sealed X-ray tube'
_exptl_absorpt_coefficient_mu 2.325
_exptl_absorpt_correction_T_max 1.00000
_exptl_absorpt_correction_T_min 0.87089
_exptl_absorpt_correction_type multi-scan
_exptl_absorpt_process_details
;
(CrysAlis PRO; Rigaku OD, 2020)
;
_exptl_crystal_colour 'light brown'
_exptl_crystal_density_diffrn 1.581
_exptl_crystal_description block
_exptl_crystal_F_000 1456
_exptl_crystal_size_max 0.48
_exptl_crystal_size_mid 0.16
_exptl_crystal_size_min 0.08
_refine_diff_density_max 0.270
_refine_diff_density_min -0.360
_refine_ls_extinction_coef 0.00055(7)
_refine_ls_extinction_expression Fc^*^=kFc[1+0.001xFc^2^\l^3^/sin(2\q)]^-1/4^
_refine_ls_extinction_method
;
SHELXL2016/6 (Sheldrick, 2015b)
;
_refine_ls_goodness_of_fit_ref 1.055
_refine_ls_hydrogen_treatment constr
_refine_ls_matrix_type full
_refine_ls_number_parameters 438
_refine_ls_number_reflns 5715
_refine_ls_number_restraints 0
_refine_ls_restrained_S_all 1.055
_refine_ls_R_factor_all 0.0378
_refine_ls_R_factor_gt 0.0338
_refine_ls_shift/su_max 0.001
_refine_ls_shift/su_mean 0.000
_refine_ls_structure_factor_coef Fsqd
_refine_ls_weighting_details 'w=1/[\s^2^(Fo^2^)+(0.0567P)^2^+0.6854P] where P=(Fo^2^+2Fc^2^)/3'
_refine_ls_weighting_scheme calc
_refine_ls_wR_factor_gt 0.0962
_refine_ls_wR_factor_ref 0.0992
_reflns_number_gt 5051
_reflns_number_total 5715
_reflns_threshold_expression 'I > 2\s(I)'
_cod_data_source_file wm5724.cif
_cod_data_source_block I
_cod_database_code 2023246
_shelx_space_group_comment
;
The symmetry employed for this shelxl refinement is uniquely defined
by the following loop, which should always be used as a source of
symmetry information in preference to the above space-group names.
They are only intended as comments.
;

loop_
_space_group_symop_operation_xyz
'x, y, z'
'-x, y+1/2, -z+1/2'
'-x, -y, -z'
'x, -y-1/2, z-1/2'

loop_
_atom_site_type_symbol
_atom_site_label
_atom_site_fract_x
_atom_site_fract_y
_atom_site_fract_z
_atom_site_U_iso_or_equiv
_atom_site_adp_type
_atom_site_calc_flag
_atom_site_occupancy
_atom_site_disorder_assembly
_atom_site_disorder_group
S S1 0.11934(2) 0.24229(4) 0.55062(2) 0.03300(11) Uani d 1 . .
S S2 0.34651(2) 0.27387(4) 0.95601(2) 0.03508(12) Uani d 1 . .
O O3 0.15655(6) 0.14053(13) 0.50668(7) 0.0400(3) Uani d 1 . .
O O4 -0.01170(6) 0.66757(14) 0.29142(7) 0.0440(3) Uani d 1 . .
H H4 0.003130 0.755665 0.299245 0.066 Uiso calc 1 . .
O O1 0.07143(6) 0.15365(15) 0.58177(7) 0.0470(3) Uani d 1 . .
O O7 0.38626(6) 0.15583(13) 0.92733(7) 0.0437(3) Uani d 1 . .
O O5 0.06294(6) 0.88704(14) 0.36682(7) 0.0471(3) Uani d 1 . .
O O6 0.12027(7) 0.83981(13) 0.49325(8) 0.0538(4) Uani d 1 . .
H H6 0.124383 0.934506 0.494093 0.081 Uiso calc 1 . .
O O2 0.16137(7) 0.33480(14) 0.61221(7) 0.0533(4) Uani d 1 . .
O O8 0.31346(7) 0.37100(14) 0.88921(8) 0.0548(4) Uani d 1 . .
O O12 0.41101(8) 0.86010(14) 0.97231(8) 0.0570(4) Uani d 1 . .
H H12A 0.411808 0.954869 0.967980 0.085 Uiso calc 1 . .
O O11 0.47871(7) 0.91026(15) 1.09195(9) 0.0538(3) Uani d 1 . .
O O9 0.30261(6) 0.20503(17) 1.00215(8) 0.0545(3) Uani d 1 . .
O O10 0.52275(7) 0.67731(17) 1.18904(8) 0.0574(4) Uani d 1 . .
H H10 0.519921 0.768036 1.173804 0.086 Uiso calc 1 . .
N N1 0.13245(6) 0.09746(15) 0.75004(7) 0.0341(3) Uani d 1 . .
H H1 0.103915 0.126568 0.707628 0.041 Uiso calc 1 . .
N N2 0.19964(6) 0.10264(16) 0.86938(8) 0.0356(3) Uani d 1 . .
H H2 0.221336 0.135381 0.916026 0.043 Uiso calc 1 . .
N N4 0.33971(7) 0.05422(16) 0.76079(8) 0.0377(3) Uani d 1 . .
H H4B 0.361431 0.081968 0.808392 0.045 Uiso calc 1 . .
N N5 0.27558(7) 0.06439(16) 0.63948(8) 0.0399(3) Uani d 1 . .
H H5 0.249491 0.099795 0.596411 0.048 Uiso calc 1 . .
N N3 0.14323(8) 0.33421(16) 0.82363(9) 0.0463(4) Uani d 1 . .
H H3A 0.161926 0.384146 0.866979 0.056 Uiso calc 1 . .
H H3B 0.115343 0.380427 0.785840 0.056 Uiso calc 1 . .
N N6 0.28709(8) 0.29260(18) 0.71966(10) 0.0509(4) Uani d 1 . .
H H6A 0.261023 0.344077 0.682173 0.061 Uiso calc 1 . .
H H6B 0.304792 0.336881 0.765226 0.061 Uiso calc 1 . .
C C8 0.09424(7) 0.52774(17) 0.48123(9) 0.0314(3) Uani d 1 . .
H H8 0.125957 0.563268 0.525213 0.038 Uiso calc 1 . .
C C9 0.06462(7) 0.63126(17) 0.42016(9) 0.0303(3) Uani d 1 . .
C C7 0.15735(8) 0.18636(18) 0.81509(9) 0.0327(3) Uani d 1 . .
C C6 0.16017(7) -0.04933(18) 0.76213(9) 0.0327(3) Uani d 1 . .
C C10 0.01692(7) 0.57477(18) 0.35440(9) 0.0319(3) Uani d 1 . .
C C5 0.20288(7) -0.04648(18) 0.83812(9) 0.0341(3) Uani d 1 . .
C C13 0.07684(7) 0.37327(17) 0.47686(9) 0.0308(3) Uani d 1 . .
C C22 0.40035(7) 0.39564(18) 1.02406(9) 0.0338(3) Uani d 1 . .
C C12 0.02746(8) 0.31920(18) 0.41300(9) 0.0352(3) Uani d 1 . .
H H12 0.014833 0.215563 0.411341 0.042 Uiso calc 1 . .
C C14 0.08204(8) 0.79738(18) 0.42341(10) 0.0360(3) Uani d 1 . .
C C21 0.29989(8) 0.14585(19) 0.70729(9) 0.0362(3) Uani d 1 . .
C C11 -0.00241(8) 0.42021(18) 0.35255(9) 0.0351(3) Uani d 1 . .
H H11 -0.035660 0.384926 0.310287 0.042 Uiso calc 1 . .
C C19 0.29916(8) -0.0868(2) 0.64961(10) 0.0366(3) Uani d 1 . .
C C25 0.48227(8) 0.5887(2) 1.13349(10) 0.0390(4) Uani d 1 . .
C C23 0.40528(8) 0.55034(18) 1.00533(9) 0.0348(3) Uani d 1 . .
H H23 0.381287 0.589129 0.955959 0.042 Uiso calc 1 . .
C C27 0.43664(8) 0.33542(19) 1.09781(10) 0.0400(4) Uani d 1 . .
H H27 0.433598 0.230805 1.110242 0.048 Uiso calc 1 . .
C C20 0.34016(8) -0.09308(19) 0.72674(10) 0.0361(3) Uani d 1 . .
C C26 0.47681(8) 0.4322(2) 1.15167(11) 0.0442(4) Uani d 1 . .
H H26 0.500674 0.392696 1.200933 0.053 Uiso calc 1 . .
C C24 0.44597(8) 0.64935(18) 1.05978(10) 0.0348(3) Uani d 1 . .
C C1 0.15138(9) -0.1813(2) 0.71355(11) 0.0458(4) Uani d 1 . .
H H1A 0.123446 -0.182244 0.662054 0.055 Uiso calc 1 . .
C C28 0.44777(8) 0.81802(19) 1.04362(11) 0.0409(4) Uani d 1 . .
C C15 0.37191(9) -0.2290(2) 0.75666(12) 0.0452(4) Uani d 1 . .
H H15 0.399729 -0.233354 0.808185 0.054 Uiso calc 1 . .
C C4 0.23850(9) -0.1770(2) 0.86892(12) 0.0500(5) Uani d 1 . .
H H4A 0.267711 -0.175518 0.919486 0.060 Uiso calc 1 . .
C C18 0.28712(9) -0.2161(2) 0.59962(11) 0.0462(4) Uani d 1 . .
H H18 0.259158 -0.211927 0.548186 0.055 Uiso calc 1 . .
C C16 0.36023(9) -0.3572(2) 0.70630(13) 0.0514(5) Uani d 1 . .
H H16 0.380914 -0.450282 0.724237 0.062 Uiso calc 1 . .
C C17 0.31836(10) -0.3514(2) 0.62939(12) 0.0517(5) Uani d 1 . .
H H17 0.311335 -0.440819 0.597426 0.062 Uiso calc 1 . .
C C2 0.18617(11) -0.3113(2) 0.74543(14) 0.0577(5) Uani d 1 . .
H H2A 0.180926 -0.402913 0.715202 0.069 Uiso calc 1 . .
C C3 0.22868(10) -0.3085(2) 0.82137(15) 0.0599(6) Uani d 1 . .
H H3 0.251307 -0.398462 0.840797 0.072 Uiso calc 1 . .

loop_
_atom_site_aniso_label
_atom_site_aniso_U_11
_atom_site_aniso_U_22
_atom_site_aniso_U_33
_atom_site_aniso_U_12
_atom_site_aniso_U_13
_atom_site_aniso_U_23
S1 0.0425(2) 0.02530(18) 0.02788(19) 0.00298(14) 0.00036(15) 0.00239(13)
S2 0.0397(2) 0.02640(19) 0.0354(2) 0.00288(15) -0.00023(16) -0.00232(14)
O3 0.0455(6) 0.0324(6) 0.0411(6) 0.0087(5) 0.0071(5) 0.0030(5)
O4 0.0517(7) 0.0398(6) 0.0348(6) 0.0040(5) -0.0032(5) 0.0100(5)
O1 0.0532(7) 0.0468(7) 0.0415(6) 0.0019(6) 0.0117(5) 0.0151(5)
O7 0.0562(7) 0.0301(6) 0.0429(6) 0.0088(5) 0.0067(5) -0.0024(5)
O5 0.0556(7) 0.0336(6) 0.0481(7) -0.0027(5) 0.0025(6) 0.0135(5)
O6 0.0771(9) 0.0260(6) 0.0485(7) -0.0054(6) -0.0076(6) 0.0012(5)
O2 0.0699(8) 0.0341(6) 0.0420(7) 0.0021(6) -0.0182(6) -0.0023(5)
O8 0.0699(9) 0.0343(6) 0.0467(7) 0.0102(6) -0.0168(6) -0.0016(5)
O12 0.0818(10) 0.0277(6) 0.0537(8) -0.0024(6) -0.0021(7) 0.0057(6)
O11 0.0555(8) 0.0354(6) 0.0666(8) -0.0102(6) 0.0047(6) -0.0057(6)
O9 0.0484(7) 0.0638(8) 0.0509(7) -0.0183(6) 0.0099(6) -0.0115(7)
O10 0.0562(8) 0.0524(8) 0.0528(8) -0.0137(7) -0.0117(6) -0.0037(6)
N1 0.0405(7) 0.0321(7) 0.0262(6) 0.0022(5) 0.0000(5) 0.0030(5)
N2 0.0375(7) 0.0386(7) 0.0274(6) -0.0016(6) 0.0001(5) 0.0018(5)
N4 0.0409(7) 0.0364(7) 0.0328(7) 0.0032(6) 0.0011(5) -0.0011(5)
N5 0.0474(8) 0.0405(7) 0.0293(7) 0.0064(6) 0.0026(6) 0.0017(6)
N3 0.0593(9) 0.0318(7) 0.0452(8) 0.0039(7) 0.0056(7) -0.0024(6)
N6 0.0648(10) 0.0365(8) 0.0449(8) 0.0093(7) -0.0024(7) -0.0017(6)
C8 0.0353(8) 0.0284(7) 0.0289(7) 0.0021(6) 0.0031(6) -0.0002(6)
C9 0.0335(7) 0.0274(7) 0.0300(7) 0.0025(6) 0.0070(6) 0.0021(6)
C7 0.0365(8) 0.0321(8) 0.0300(7) -0.0017(6) 0.0078(6) 0.0024(6)
C6 0.0350(8) 0.0301(7) 0.0342(8) 0.0000(6) 0.0101(6) 0.0037(6)
C10 0.0336(8) 0.0348(8) 0.0272(7) 0.0063(6) 0.0064(6) 0.0031(6)
C5 0.0330(8) 0.0339(8) 0.0361(8) 0.0001(6) 0.0090(6) 0.0070(6)
C13 0.0364(8) 0.0280(7) 0.0270(7) 0.0039(6) 0.0047(6) 0.0007(6)
C22 0.0351(8) 0.0285(7) 0.0362(8) 0.0029(6) 0.0041(6) -0.0002(6)
C12 0.0406(8) 0.0285(7) 0.0343(8) -0.0007(6) 0.0032(6) -0.0009(6)
C14 0.0386(8) 0.0305(8) 0.0378(8) 0.0005(7) 0.0056(6) 0.0038(7)
C21 0.0395(8) 0.0364(8) 0.0323(8) 0.0013(7) 0.0069(6) 0.0030(6)
C11 0.0362(8) 0.0358(8) 0.0302(7) 0.0002(6) 0.0007(6) -0.0032(6)
C19 0.0375(8) 0.0387(8) 0.0348(8) 0.0023(7) 0.0106(6) 0.0008(7)
C25 0.0349(8) 0.0397(9) 0.0398(8) -0.0035(7) 0.0025(7) -0.0023(7)
C23 0.0388(8) 0.0299(8) 0.0337(8) 0.0039(6) 0.0033(6) 0.0017(6)
C27 0.0429(9) 0.0320(8) 0.0415(9) 0.0024(7) 0.0012(7) 0.0064(7)
C20 0.0371(8) 0.0365(8) 0.0350(8) 0.0017(7) 0.0088(6) 0.0013(7)
C26 0.0431(9) 0.0443(9) 0.0390(9) 0.0021(8) -0.0045(7) 0.0071(7)
C24 0.0353(8) 0.0293(8) 0.0394(8) 0.0002(6) 0.0070(6) 0.0000(6)
C1 0.0544(10) 0.0393(9) 0.0467(10) -0.0075(8) 0.0176(8) -0.0069(8)
C28 0.0420(9) 0.0319(8) 0.0492(10) -0.0023(7) 0.0111(7) -0.0017(7)
C15 0.0460(10) 0.0425(9) 0.0457(10) 0.0068(8) 0.0068(8) 0.0054(8)
C4 0.0416(9) 0.0505(11) 0.0578(11) 0.0088(8) 0.0105(8) 0.0227(9)
C18 0.0479(10) 0.0491(10) 0.0413(9) -0.0004(8) 0.0089(8) -0.0094(8)
C16 0.0510(11) 0.0386(9) 0.0665(12) 0.0063(8) 0.0167(9) 0.0042(9)
C17 0.0553(11) 0.0408(10) 0.0621(12) -0.0027(8) 0.0196(9) -0.0131(9)
C2 0.0669(13) 0.0334(9) 0.0813(15) -0.0004(9) 0.0345(11) -0.0049(9)
C3 0.0591(12) 0.0354(10) 0.0924(16) 0.0144(9) 0.0324(12) 0.0181(10)

loop_
_atom_type_symbol
_atom_type_description
_atom_type_scat_dispersion_real
_atom_type_scat_dispersion_imag
_atom_type_scat_source
C C 0.0181 0.0091 'International Tables Vol C Tables 4.2.6.8 and 6.1.1.4'
H H 0.0000 0.0000 'International Tables Vol C Tables 4.2.6.8 and 6.1.1.4'
N N 0.0311 0.0180 'International Tables Vol C Tables 4.2.6.8 and 6.1.1.4'
O O 0.0492 0.0322 'International Tables Vol C Tables 4.2.6.8 and 6.1.1.4'
S S 0.3331 0.5567 'International Tables Vol C Tables 4.2.6.8 and 6.1.1.4'

loop_
_geom_angle_atom_site_label_1
_geom_angle_atom_site_label_2
_geom_angle_atom_site_label_3
_geom_angle_site_symmetry_1
_geom_angle_site_symmetry_3
_geom_angle
_geom_angle_publ_flag
O3 S1 C13 . . 106.05(7) ?
O1 S1 O3 . . 110.60(7) y
O1 S1 C13 . . 107.55(7) ?
O2 S1 O3 . . 111.98(8) y
O2 S1 O1 . . 113.71(8) y
O2 S1 C13 . . 106.47(7) ?
O7 S2 C22 . . 106.97(7) ?
O8 S2 O7 . . 111.30(8) y
O8 S2 O9 . . 113.02(9) y
O8 S2 C22 . . 106.64(7) ?
O9 S2 O7 . . 111.40(8) y
O9 S2 C22 . . 107.12(8) ?
C10 O4 H4 . . 109.5 ?
C14 O6 H6 . . 109.5 ?
C28 O12 H12A . . 109.5 ?
C25 O10 H10 . . 109.5 ?
C7 N1 H1 . . 125.5 ?
C7 N1 C6 . . 108.96(12) ?
C6 N1 H1 . . 125.5 ?
C7 N2 H2 . . 125.6 ?
C7 N2 C5 . . 108.86(13) ?
C5 N2 H2 . . 125.6 ?
C21 N4 H4B . . 125.6 ?
C21 N4 C20 . . 108.88(13) ?
C20 N4 H4B . . 125.6 ?
C21 N5 H5 . . 125.4 ?
C21 N5 C19 . . 109.16(13) ?
C19 N5 H5 . . 125.4 ?
H3A N3 H3B . . 120.0 ?
C7 N3 H3A . . 120.0 ?
C7 N3 H3B . . 120.0 ?
H6A N6 H6B . . 120.0 ?
C21 N6 H6A . . 120.0 ?
C21 N6 H6B . . 120.0 ?
C9 C8 H8 . . 119.8 ?
C13 C8 H8 . . 119.8 ?
C13 C8 C9 . . 120.48(13) ?
C8 C9 C10 . . 118.67(14) ?
C8 C9 C14 . . 121.67(13) ?
C10 C9 C14 . . 119.66(13) ?
N2 C7 N1 . . 109.10(13) y
N3 C7 N1 . . 125.51(14) y
N3 C7 N2 . . 125.39(15) y
C5 C6 N1 . . 106.56(13) ?
C1 C6 N1 . . 131.59(15) ?
C1 C6 C5 . . 121.85(15) ?
O4 C10 C9 . . 121.64(14) ?
O4 C10 C11 . . 118.02(13) ?
C11 C10 C9 . . 120.34(13) ?
C6 C5 N2 . . 106.52(13) ?
C6 C5 C4 . . 121.03(16) ?
C4 C5 N2 . . 132.45(16) ?
C8 C13 S1 . . 119.50(11) ?
C8 C13 C12 . . 120.49(14) ?
C12 C13 S1 . . 119.97(12) ?
C23 C22 S2 . . 119.88(12) ?
C23 C22 C27 . . 120.30(15) ?
C27 C22 S2 . . 119.80(12) ?
C13 C12 H12 . . 120.2 ?
C11 C12 C13 . . 119.60(14) ?
C11 C12 H12 . . 120.2 ?
O5 C14 O6 . . 123.07(15) ?
O5 C14 C9 . . 123.28(14) ?
O6 C14 C9 . . 113.65(13) ?
N5 C21 N4 . . 108.91(14) y
N6 C21 N4 . . 125.42(15) y
N6 C21 N5 . . 125.67(15) y
C10 C11 H11 . . 119.9 ?
C12 C11 C10 . . 120.29(14) ?
C12 C11 H11 . . 119.9 ?
C20 C19 N5 . . 106.42(14) ?
C18 C19 N5 . . 131.89(15) ?
C18 C19 C20 . . 121.67(16) ?
O10 C25 C26 . . 117.85(15) ?
O10 C25 C24 . . 122.28(15) ?
C26 C25 C24 . . 119.86(15) ?
C22 C23 H23 . . 119.7 ?
C22 C23 C24 . . 120.60(14) ?
C24 C23 H23 . . 119.7 ?
C22 C27 H27 . . 120.3 ?
C26 C27 C22 . . 119.40(15) ?
C26 C27 H27 . . 120.3 ?
C19 C20 N4 . . 106.61(14) ?
C15 C20 N4 . . 131.96(15) ?
C15 C20 C19 . . 121.42(16) ?
C25 C26 H26 . . 119.6 ?
C27 C26 C25 . . 120.88(15) ?
C27 C26 H26 . . 119.6 ?
C25 C24 C28 . . 119.73(14) ?
C23 C24 C25 . . 118.95(14) ?
C23 C24 C28 . . 121.17(14) ?
C6 C1 H1A . . 121.7 ?
C2 C1 C6 . . 116.63(18) ?
C2 C1 H1A . . 121.7 ?
O12 C28 C24 . . 113.61(14) ?
O11 C28 O12 . . 122.87(16) ?
O11 C28 C24 . . 123.50(16) ?
C20 C15 H15 . . 121.6 ?
C16 C15 C20 . . 116.70(17) ?
C16 C15 H15 . . 121.6 ?
C5 C4 H4A . . 121.5 ?
C3 C4 C5 . . 116.97(18) ?
C3 C4 H4A . . 121.5 ?
C19 C18 H18 . . 121.5 ?
C17 C18 C19 . . 117.00(17) ?
C17 C18 H18 . . 121.5 ?
C15 C16 H16 . . 119.1 ?
C15 C16 C17 . . 121.86(18) ?
C17 C16 H16 . . 119.1 ?
C18 C17 C16 . . 121.34(17) ?
C18 C17 H17 . . 119.3 ?
C16 C17 H17 . . 119.3 ?
C1 C2 H2A . . 119.3 ?
C1 C2 C3 . . 121.47(19) ?
C3 C2 H2A . . 119.3 ?
C4 C3 C2 . . 122.02(18) ?
C4 C3 H3 . . 119.0 ?
C2 C3 H3 . . 119.0 ?

loop_
_geom_bond_atom_site_label_1
_geom_bond_atom_site_label_2
_geom_bond_site_symmetry_2
_geom_bond_distance
_geom_bond_publ_flag
S1 O3 . 1.4727(12) y
S1 O1 . 1.4479(13) y
S1 O2 . 1.4417(12) y
S1 C13 . 1.7634(15) y
S2 O7 . 1.4615(12) y
S2 O8 . 1.4455(12) y
S2 O9 . 1.4516(14) y
S2 C22 . 1.7645(16) y
O4 H4 . 0.8200 ?
O4 C10 . 1.3533(17) ?
O5 C14 . 1.2188(19) ?
O6 H6 . 0.8200 ?
O6 C14 . 1.3160(19) ?
O12 H12A . 0.8200 ?
O12 C28 . 1.321(2) ?
O11 C28 . 1.216(2) ?
O10 H10 . 0.8200 ?
O10 C25 . 1.3507(19) ?
N1 H1 . 0.8600 ?
N1 C7 . 1.3390(19) y
N1 C6 . 1.3886(19) y
N2 H2 . 0.8600 ?
N2 C7 . 1.3350(19) y
N2 C5 . 1.394(2) y
N4 H4B . 0.8600 ?
N4 C21 . 1.340(2) y
N4 C20 . 1.391(2) y
N5 H5 . 0.8600 ?
N5 C21 . 1.335(2) y
N5 C19 . 1.391(2) y
N3 H3A . 0.8600 ?
N3 H3B . 0.8600 ?
N3 C7 . 1.322(2) y
N6 H6A . 0.8600 ?
N6 H6B . 0.8600 ?
N6 C21 . 1.318(2) y
C8 H8 . 0.9300 ?
C8 C9 . 1.395(2) ?
C8 C13 . 1.378(2) ?
C9 C10 . 1.403(2) ?
C9 C14 . 1.475(2) ?
C6 C5 . 1.386(2) ?
C6 C1 . 1.385(2) ?
C10 C11 . 1.390(2) ?
C5 C4 . 1.386(2) ?
C13 C12 . 1.397(2) ?
C22 C23 . 1.378(2) ?
C22 C27 . 1.400(2) ?
C12 H12 . 0.9300 ?
C12 C11 . 1.376(2) ?
C11 H11 . 0.9300 ?
C19 C20 . 1.386(2) ?
C19 C18 . 1.382(2) ?
C25 C26 . 1.391(2) ?
C25 C24 . 1.401(2) ?
C23 H23 . 0.9300 ?
C23 C24 . 1.396(2) ?
C27 H27 . 0.9300 ?
C27 C26 . 1.374(2) ?
C20 C15 . 1.386(2) ?
C26 H26 . 0.9300 ?
C24 C28 . 1.480(2) ?
C1 H1A . 0.9300 ?
C1 C2 . 1.380(3) ?
C15 H15 . 0.9300 ?
C15 C16 . 1.378(3) ?
C4 H4A . 0.9300 ?
C4 C3 . 1.373(3) ?
C18 H18 . 0.9300 ?
C18 C17 . 1.377(3) ?
C16 H16 . 0.9300 ?
C16 C17 . 1.391(3) ?
C17 H17 . 0.9300 ?
C2 H2A . 0.9300 ?
C2 C3 . 1.384(3) ?
C3 H3 . 0.9300 ?

loop_
_geom_hbond_atom_site_label_D
_geom_hbond_atom_site_label_H
_geom_hbond_atom_site_label_A
_geom_hbond_site_symmetry_D
_geom_hbond_site_symmetry_H
_geom_hbond_site_symmetry_A
_geom_hbond_distance_DH
_geom_hbond_distance_HA
_geom_hbond_distance_DA
_geom_hbond_angle_DHA
_geom_hbond_publ_flag
N1 H1 O1 . . 1_555 0.86 2.08 2.8645(16) 152 y
N2 H2 O9 . . 1_555 0.86 2.07 2.8799(19) 157 y
N3 H3A O3 . . 4_555 0.86 2.37 3.0153(19) 132 y
N3 H3B O4 . . 3_566 0.86 2.32 3.005(2) 137 y
N4 H4B O7 . . 1_555 0.86 2.04 2.8760(17) 163 y
N5 H5 O3 . . 1_555 0.86 2.22 3.0331(18) 158 y
N6 H6A O2 . . 1_555 0.86 2.17 2.877(2) 140 y
N6 H6B O8 . . 1_555 0.86 2.06 2.845(2) 152 y
O4 H4 O5 . . . 0.82 1.88 2.6007(17) 147 y
O6 H6 O3 . . 1_565 0.82 1.89 2.6958(16) 165 y
O10 H10 O11 . . . 0.82 1.90 2.619(2) 146 y
O12 H12A O7 . . 1_565 0.82 1.89 2.6746(17) 159 y
C3 H3 O8 . . 1_545 0.93 2.42 3.347(2) 178 n
C8 H8 O2 . . . 0.93 2.46 2.8626(19) 106 n
C23 H23 O8 . . . 0.93 2.47 2.872(2) 106 n
C23 H23 O12 . . . 0.93 2.42 2.732(2) 100 n

loop_
_geom_torsion_atom_site_label_1
_geom_torsion_atom_site_label_2
_geom_torsion_atom_site_label_3
_geom_torsion_atom_site_label_4
_geom_torsion_site_symmetry_1
_geom_torsion_site_symmetry_2
_geom_torsion_site_symmetry_3
_geom_torsion_site_symmetry_4
_geom_torsion
_geom_torsion_publ_flag
S1 C13 C12 C11 . . . . -175.55(12) ?
S2 C22 C23 C24 . . . . 177.81(12) ?
S2 C22 C27 C26 . . . . -177.85(14) ?
O3 S1 C13 C8 . . . . -111.11(13) ?
O3 S1 C13 C12 . . . . 66.71(14) ?
O4 C10 C11 C12 . . . . 176.78(14) ?
O1 S1 C13 C8 . . . . 130.53(13) ?
O1 S1 C13 C12 . . . . -51.65(15) ?
O7 S2 C22 C23 . . . . 117.00(14) ?
O7 S2 C22 C27 . . . . -64.59(15) ?
O2 S1 C13 C8 . . . . 8.31(15) ?
O2 S1 C13 C12 . . . . -173.88(13) ?
O8 S2 C22 C23 . . . . -2.19(16) ?
O8 S2 C22 C27 . . . . 176.22(14) ?
O9 S2 C22 C23 . . . . -123.46(14) ?
O9 S2 C22 C27 . . . . 54.95(15) ?
O10 C25 C26 C27 . . . . -179.84(17) ?
O10 C25 C24 C23 . . . . 179.85(16) ?
O10 C25 C24 C28 . . . . -4.4(2) ?
N1 C6 C5 N2 . . . . -0.16(17) ?
N1 C6 C5 C4 . . . . 179.65(15) ?
N1 C6 C1 C2 . . . . -178.53(17) ?
N2 C5 C4 C3 . . . . 178.81(17) ?
N4 C20 C15 C16 . . . . 178.71(18) ?
N5 C19 C20 N4 . . . . 0.30(18) ?
N5 C19 C20 C15 . . . . 179.73(15) ?
N5 C19 C18 C17 . . . . -178.94(18) ?
C8 C9 C10 O4 . . . . -177.17(14) ?
C8 C9 C10 C11 . . . . 3.0(2) ?
C8 C9 C14 O5 . . . . 171.10(16) ?
C8 C9 C14 O6 . . . . -8.8(2) ?
C8 C13 C12 C11 . . . . 2.2(2) ?
C9 C8 C13 S1 . . . . 175.20(11) ?
C9 C8 C13 C12 . . . . -2.6(2) ?
C9 C10 C11 C12 . . . . -3.4(2) ?
C7 N1 C6 C5 . . . . 0.49(17) ?
C7 N1 C6 C1 . . . . -179.48(17) ?
C7 N2 C5 C6 . . . . -0.24(17) ?
C7 N2 C5 C4 . . . . 179.98(17) ?
C6 N1 C7 N2 . . . . -0.65(17) ?
C6 N1 C7 N3 . . . . 178.23(16) ?
C6 C5 C4 C3 . . . . -0.9(3) ?
C6 C1 C2 C3 . . . . -1.3(3) ?
C10 C9 C14 O5 . . . . -9.1(2) ?
C10 C9 C14 O6 . . . . 170.92(15) ?
C5 N2 C7 N1 . . . . 0.55(18) ?
C5 N2 C7 N3 . . . . -178.33(15) ?
C5 C6 C1 C2 . . . . 1.5(3) ?
C5 C4 C3 C2 . . . . 1.1(3) ?
C13 C8 C9 C10 . . . . 0.0(2) ?
C13 C8 C9 C14 . . . . 179.72(15) ?
C13 C12 C11 C10 . . . . 0.8(2) ?
C22 C23 C24 C25 . . . . 0.6(2) ?
C22 C23 C24 C28 . . . . -175.03(16) ?
C22 C27 C26 C25 . . . . -0.6(3) ?
C14 C9 C10 O4 . . . . 3.1(2) ?
C14 C9 C10 C11 . . . . -176.73(14) ?
C21 N4 C20 C19 . . . . 0.50(18) ?
C21 N4 C20 C15 . . . . -178.85(18) ?
C21 N5 C19 C20 . . . . -1.00(18) ?
C21 N5 C19 C18 . . . . 177.32(18) ?
C19 N5 C21 N4 . . . . 1.34(19) ?
C19 N5 C21 N6 . . . . -178.87(17) ?
C19 C20 C15 C16 . . . . -0.6(3) ?
C19 C18 C17 C16 . . . . -0.1(3) ?
C25 C24 C28 O12 . . . . -179.47(16) ?
C25 C24 C28 O11 . . . . -1.2(3) ?
C23 C22 C27 C26 . . . . 0.6(3) ?
C23 C24 C28 O12 . . . . -3.8(2) ?
C23 C24 C28 O11 . . . . 174.42(17) ?
C27 C22 C23 C24 . . . . -0.6(2) ?
C20 N4 C21 N5 . . . . -1.14(19) ?
C20 N4 C21 N6 . . . . 179.06(17) ?
C20 C19 C18 C17 . . . . -0.8(3) ?
C20 C15 C16 C17 . . . . -0.4(3) ?
C26 C25 C24 C23 . . . . -0.7(2) ?
C26 C25 C24 C28 . . . . 175.07(17) ?
C24 C25 C26 C27 . . . . 0.6(3) ?
C1 C6 C5 N2 . . . . 179.82(15) ?
C1 C6 C5 C4 . . . . -0.4(2) ?
C1 C2 C3 C4 . . . . 0.0(3) ?
C15 C16 C17 C18 . . . . 0.7(3) ?
C18 C19 C20 N4 . . . . -178.23(16) ?
C18 C19 C20 C15 . . . . 1.2(3) ?
